data_2237877
loop_
_publ_author_name
'Al-Shehri, Mona M.'
'El-Emam, Ali A.'
'El-Brollosy, Nasser R.'
'Ng, Seik Weng'
'Tiekink, Edward R. T.'

_publ_section_title
;
 4-Benzyl-3-(thiophen-2-yl)-4,5-dihydro-1<i>H</i>-1,2,4-triazole-5-thione
;
_journal_coeditor_code HG5308
_journal_issue 5
_journal_name_full 'Acta Crystallographica Section E'
_journal_page_first o697
_journal_paper_doi 10.1107/S1600536813009501
_journal_volume 69
_journal_year 2013
_chemical_formula_iupac 'C13 H11 N3 S2'
_chemical_formula_moiety 'C13 H11 N3 S2'
_chemical_formula_sum 'C13 H11 N3 S2'
_chemical_formula_weight 273.37
_chemical_name_systematic
;
4-Benzyl-3-(thiophen-2-yl)-4,5-dihydro-1<i>H</i>-1,2,4-triazole-5-thione
;
_space_group_IT_number 14
_symmetry_cell_setting monoclinic
_symmetry_space_group_name_Hall '-P 2yn'
_symmetry_space_group_name_H-M 'P 1 21/n 1'
_atom_sites_solution_hydrogens geom
_atom_sites_solution_primary direct
_atom_sites_solution_secondary difmap
_audit_creation_method SHELXL-97
_cell_angle_alpha 90.00
_cell_angle_beta 111.972(15)
_cell_angle_gamma 90.00
_cell_formula_units_Z 4
_cell_length_a 13.422(2)
_cell_length_b 6.1670(7)
_cell_length_c 16.596(2)
_cell_measurement_reflns_used 1615
_cell_measurement_temperature 295(2)
_cell_measurement_theta_max 27.4975
_cell_measurement_theta_min 3.0308
_cell_volume 1273.9(3)
_computing_cell_refinement 'CrysAlis PRO (Agilent, 2011)'
_computing_data_collection 'CrysAlis PRO (Agilent, 2011)'
_computing_data_reduction 'CrysAlis PRO (Agilent, 2011)'
_computing_molecular_graphics
;
ORTEP-3 for Windows (Farrugia, 2012) and DIAMOND (Brandenburg,
2006)
;
_computing_publication_material 'publCIF (Westrip, 2010)'
_computing_structure_refinement 'SHELXL97 (Sheldrick, 2008)'
_computing_structure_solution 'SHELXS97 (Sheldrick, 2008)'
_diffrn_ambient_temperature 295(2)
_diffrn_detector_area_resol_mean 10.4041
_diffrn_measured_fraction_theta_full 0.999
_diffrn_measured_fraction_theta_max 0.999
_diffrn_measurement_device_type 'Agilent SuperNova Dual diffractometer with an Atlas detector'
_diffrn_measurement_method '\w scan'
_diffrn_radiation_monochromator Mirror
_diffrn_radiation_source 'SuperNova (Mo) X-ray Source'
_diffrn_radiation_type MoK\a
_diffrn_radiation_wavelength 0.71073
_diffrn_reflns_av_R_equivalents 0.0358
_diffrn_reflns_av_sigmaI/netI 0.0509
_diffrn_reflns_limit_h_max 17
_diffrn_reflns_limit_h_min -12
_diffrn_reflns_limit_k_max 5
_diffrn_reflns_limit_k_min -8
_diffrn_reflns_limit_l_max 19
_diffrn_reflns_limit_l_min -21
_diffrn_reflns_number 6460
_diffrn_reflns_theta_full 27.56
_diffrn_reflns_theta_max 27.56
_diffrn_reflns_theta_min 3.27
_diffrn_standards_decay_% 0
_diffrn_standards_interval_count 0
_diffrn_standards_interval_time 0
_diffrn_standards_number 0
_exptl_absorpt_coefficient_mu 0.402
_exptl_absorpt_correction_T_max 1.00000
_exptl_absorpt_correction_T_min 0.80612
_exptl_absorpt_correction_type multi-scan
_exptl_absorpt_process_details '(CrysAlis PRO; Agilent, 2011)'
_exptl_crystal_colour colourless
_exptl_crystal_density_diffrn 1.425
_exptl_crystal_density_method 'not measured'
_exptl_crystal_description prism
_exptl_crystal_F_000 568
_exptl_crystal_size_max 0.30
_exptl_crystal_size_mid 0.05
_exptl_crystal_size_min 0.05
_refine_diff_density_max 0.240
_refine_diff_density_min -0.272
_refine_ls_extinction_method none
_refine_ls_goodness_of_fit_ref 1.023
_refine_ls_hydrogen_treatment mixed
_refine_ls_matrix_type full
_refine_ls_number_parameters 167
_refine_ls_number_reflns 2937
_refine_ls_number_restraints 1
_refine_ls_restrained_S_all 1.023
_refine_ls_R_factor_all 0.0720
_refine_ls_R_factor_gt 0.0446
_refine_ls_shift/su_max 0.000
_refine_ls_shift/su_mean 0.000
_refine_ls_structure_factor_coef Fsqd
_refine_ls_weighting_details 'calc w=1/[\s^2^(Fo^2^)+(0.0415P)^2^+0.2539P] where P=(Fo^2^+2Fc^2^)/3'
_refine_ls_weighting_scheme calc
_refine_ls_wR_factor_gt 0.0944
_refine_ls_wR_factor_ref 0.1086
_reflns_number_gt 2088
_reflns_number_total 2937
_reflns_threshold_expression I>2\s(I)
_cod_data_source_file hg5308.cif
_cod_data_source_block I
_cod_original_sg_symbol_H-M 'P 21/n'
_cod_database_code 2237877
_cod_database_fobs_code 2237877

loop_
_symmetry_equiv_pos_as_xyz
'x, y, z'
'-x+1/2, y+1/2, -z+1/2'
'-x, -y, -z'
'x-1/2, -y-1/2, z-1/2'

loop_
_atom_site_type_symbol
_atom_site_label
_atom_site_fract_x
_atom_site_fract_y
_atom_site_fract_z
_atom_site_U_iso_or_equiv
_atom_site_adp_type
_atom_site_calc_flag
_atom_site_refinement_flags
_atom_site_occupancy
_atom_site_symmetry_multiplicity
S S1 0.21756(5) 0.78528(13) 0.30574(4) 0.0548(2) Uani d . 1 1
S S2 0.47823(5) 0.12218(10) 0.62298(3) 0.03891(18) Uani d . 1 1
N N1 0.34574(15) 0.4060(3) 0.39839(11) 0.0395(5) Uani d . 1 1
N N2 0.40554(15) 0.2515(3) 0.45408(12) 0.0383(5) Uani d D 1 1
H H2 0.4302(18) 0.138(3) 0.4349(15) 0.052(8) Uiso d D 1 1
N N3 0.35676(13) 0.4651(3) 0.53331(10) 0.0304(4) Uani d . 1 1
C C1 0.14130(18) 0.9997(4) 0.31144(16) 0.0475(6) Uani d . 1 1
H H1 0.1054 1.0904 0.2648 0.057 Uiso calc R 1 1
C C2 0.1387(2) 1.0233(4) 0.39097(16) 0.0492(6) Uani d . 1 1
H H2A 0.1008 1.1330 0.4054 0.059 Uiso calc R 1 1
C C3 0.19944(19) 0.8647(4) 0.45051(14) 0.0426(6) Uani d . 1 1
H H3 0.2054 0.8574 0.5081 0.051 Uiso calc R 1 1
C C4 0.24840(16) 0.7233(4) 0.41373(13) 0.0346(5) Uani d . 1 1
C C5 0.31583(17) 0.5357(4) 0.44809(13) 0.0323(5) Uani d . 1 1
C C6 0.41379(16) 0.2783(3) 0.53621(13) 0.0315(5) Uani d . 1 1
C C7 0.34971(17) 0.5686(4) 0.61041(13) 0.0344(5) Uani d . 1 1
H H7A 0.3586 0.7238 0.6065 0.041 Uiso calc R 1 1
H H7B 0.4085 0.5168 0.6614 0.041 Uiso calc R 1 1
C C8 0.24552(17) 0.5271(4) 0.62246(12) 0.0344(5) Uani d . 1 1
C C9 0.1871(2) 0.3419(5) 0.59316(17) 0.0534(7) Uani d . 1 1
H H9 0.2110 0.2391 0.5635 0.064 Uiso calc R 1 1
C C10 0.0931(2) 0.3049(5) 0.6069(2) 0.0708(9) Uani d . 1 1
H H10 0.0540 0.1787 0.5863 0.085 Uiso calc R 1 1
C C11 0.0579(2) 0.4550(6) 0.65120(19) 0.0665(8) Uani d . 1 1
H H11 -0.0056 0.4316 0.6602 0.080 Uiso calc R 1 1
C C12 0.1160(2) 0.6383(5) 0.68195(17) 0.0595(8) Uani d . 1 1
H H12 0.0928 0.7387 0.7129 0.071 Uiso calc R 1 1
C C13 0.2092(2) 0.6763(4) 0.66753(15) 0.0474(6) Uani d . 1 1
H H13 0.2479 0.8029 0.6882 0.057 Uiso calc R 1 1

loop_
_atom_site_aniso_label
_atom_site_aniso_U_11
_atom_site_aniso_U_22
_atom_site_aniso_U_33
_atom_site_aniso_U_12
_atom_site_aniso_U_13
_atom_site_aniso_U_23
S1 0.0569(4) 0.0694(5) 0.0403(3) 0.0206(4) 0.0206(3) 0.0166(3)
S2 0.0448(3) 0.0349(3) 0.0365(3) 0.0064(3) 0.0146(2) 0.0030(3)
N1 0.0467(11) 0.0384(11) 0.0365(10) 0.0075(9) 0.0190(8) 0.0045(9)
N2 0.0453(11) 0.0369(11) 0.0369(10) 0.0088(9) 0.0204(9) 0.0021(9)
N3 0.0335(9) 0.0279(9) 0.0318(9) 0.0017(8) 0.0145(7) -0.0002(8)
C1 0.0385(13) 0.0476(15) 0.0501(14) 0.0047(12) 0.0095(10) 0.0177(12)
C2 0.0478(14) 0.0404(14) 0.0561(15) 0.0098(12) 0.0155(12) 0.0040(12)
C3 0.0500(14) 0.0378(13) 0.0386(12) 0.0104(12) 0.0148(10) 0.0046(11)
C4 0.0328(11) 0.0346(12) 0.0355(11) -0.0007(10) 0.0117(9) 0.0036(10)
C5 0.0345(11) 0.0308(11) 0.0313(10) -0.0024(10) 0.0120(9) 0.0009(10)
C6 0.0309(11) 0.0301(11) 0.0355(11) -0.0029(9) 0.0148(9) -0.0015(9)
C7 0.0371(12) 0.0337(12) 0.0314(10) 0.0001(10) 0.0116(9) -0.0031(9)
C8 0.0371(12) 0.0363(12) 0.0307(10) 0.0035(10) 0.0137(9) 0.0008(10)
C9 0.0547(16) 0.0503(16) 0.0651(16) -0.0097(13) 0.0339(13) -0.0164(13)
C10 0.0595(18) 0.073(2) 0.092(2) -0.0239(17) 0.0418(17) -0.0182(19)
C11 0.0493(16) 0.089(2) 0.0722(18) 0.0006(17) 0.0350(14) 0.0030(18)
C12 0.0588(17) 0.073(2) 0.0550(15) 0.0159(16) 0.0313(13) -0.0069(15)
C13 0.0531(15) 0.0455(15) 0.0458(13) 0.0023(12) 0.0211(11) -0.0120(12)

loop_
_atom_type_symbol
_atom_type_description
_atom_type_scat_dispersion_real
_atom_type_scat_dispersion_imag
_atom_type_scat_source
C C 0.0033 0.0016 'International Tables Vol C Tables 4.2.6.8 and 6.1.1.4'
H H 0.0000 0.0000 'International Tables Vol C Tables 4.2.6.8 and 6.1.1.4'
N N 0.0061 0.0033 'International Tables Vol C Tables 4.2.6.8 and 6.1.1.4'
S S 0.1246 0.1234 'International Tables Vol C Tables 4.2.6.8 and 6.1.1.4'

loop_
_geom_angle_atom_site_label_1
_geom_angle_atom_site_label_2
_geom_angle_atom_site_label_3
_geom_angle
C1 S1 C4 91.71(11)
C5 N1 N2 103.94(17)
C6 N2 N1 114.13(18)
C6 N2 H2 124.6(16)
N1 N2 H2 121.0(16)
C6 N3 C5 107.63(16)
C6 N3 C7 123.51(17)
C5 N3 C7 128.77(18)
C2 C1 S1 112.20(18)
C2 C1 H1 123.9
S1 C1 H1 123.9
C1 C2 C3 113.1(2)
C1 C2 H2A 123.4
C3 C2 H2A 123.4
C4 C3 C2 112.2(2)
C4 C3 H3 123.9
C2 C3 H3 123.9
C3 C4 C5 131.97(19)
C3 C4 S1 110.76(16)
C5 C4 S1 117.24(16)
N1 C5 N3 110.66(19)
N1 C5 C4 122.11(18)
N3 C5 C4 127.23(19)
N2 C6 N3 103.62(17)
N2 C6 S2 128.59(17)
N3 C6 S2 127.78(15)
N3 C7 C8 114.11(17)
N3 C7 H7A 108.7
C8 C7 H7A 108.7
N3 C7 H7B 108.7
C8 C7 H7B 108.7
H7A C7 H7B 107.6
C9 C8 C13 118.4(2)
C9 C8 C7 122.1(2)
C13 C8 C7 119.4(2)
C8 C9 C10 121.1(3)
C8 C9 H9 119.5
C10 C9 H9 119.5
C11 C10 C9 119.7(3)
C11 C10 H10 120.1
C9 C10 H10 120.1
C12 C11 C10 119.9(3)
C12 C11 H11 120.1
C10 C11 H11 120.1
C11 C12 C13 120.4(3)
C11 C12 H12 119.8
C13 C12 H12 119.8
C12 C13 C8 120.4(3)
C12 C13 H13 119.8
C8 C13 H13 119.8

loop_
_geom_bond_atom_site_label_1
_geom_bond_atom_site_label_2
_geom_bond_distance
S1 C1 1.696(3)
S1 C4 1.725(2)
S2 C6 1.678(2)
N1 C5 1.315(3)
N1 N2 1.361(3)
N2 C6 1.336(3)
N2 H2 0.881(10)
N3 C6 1.374(3)
N3 C5 1.382(2)
N3 C7 1.464(2)
C1 C2 1.341(3)
C1 H1 0.9300
C2 C3 1.412(3)
C2 H2A 0.9300
C3 C4 1.366(3)
C3 H3 0.9300
C4 C5 1.448(3)
C7 C8 1.507(3)
C7 H7A 0.9700
C7 H7B 0.9700
C8 C9 1.368(3)
C8 C13 1.384(3)
C9 C10 1.382(4)
C9 H9 0.9300
C10 C11 1.372(4)
C10 H10 0.9300
C11 C12 1.359(4)
C11 H11 0.9300
C12 C13 1.379(4)
C12 H12 0.9300
C13 H13 0.9300

loop_
_geom_hbond_atom_site_label_D
_geom_hbond_atom_site_label_H
_geom_hbond_atom_site_label_A
_geom_hbond_site_symmetry_A
_geom_hbond_distance_DH
_geom_hbond_distance_HA
_geom_hbond_distance_DA
_geom_hbond_angle_DHA
N2 H2 S2 3_656 0.881(10) 2.429(11) 3.297(2) 169(2)
C13 H13 Cg1 2_556 0.93 2.94 3.636(3) 133

loop_
_geom_torsion_atom_site_label_1
_geom_torsion_atom_site_label_2
_geom_torsion_atom_site_label_3
_geom_torsion_atom_site_label_4
_geom_torsion
C5 N1 N2 C6 0.3(3)
C4 S1 C1 C2 -0.2(2)
S1 C1 C2 C3 -0.2(3)
C1 C2 C3 C4 0.7(3)
C2 C3 C4 C5 -178.7(2)
C2 C3 C4 S1 -0.8(3)
C1 S1 C4 C3 0.61(19)
C1 S1 C4 C5 178.87(18)
N2 N1 C5 N3 0.5(2)
N2 N1 C5 C4 -179.08(19)
C6 N3 C5 N1 -1.2(2)
C7 N3 C5 N1 175.28(19)
C6 N3 C5 C4 178.4(2)
C7 N3 C5 C4 -5.1(3)
C3 C4 C5 N1 172.4(2)
S1 C4 C5 N1 -5.4(3)
C3 C4 C5 N3 -7.2(4)
S1 C4 C5 N3 175.03(17)
N1 N2 C6 N3 -1.0(2)
N1 N2 C6 S2 178.98(16)
C5 N3 C6 N2 1.3(2)
C7 N3 C6 N2 -175.41(18)
C5 N3 C6 S2 -178.73(16)
C7 N3 C6 S2 4.6(3)
C6 N3 C7 C8 -102.1(2)
C5 N3 C7 C8 81.9(3)
N3 C7 C8 C9 29.0(3)
N3 C7 C8 C13 -153.6(2)
C13 C8 C9 C10 0.9(4)
C7 C8 C9 C10 178.3(2)
C8 C9 C10 C11 -0.5(5)
C9 C10 C11 C12 -0.6(5)
C10 C11 C12 C13 1.2(5)
C11 C12 C13 C8 -0.8(4)
C9 C8 C13 C12 -0.3(3)
C7 C8 C13 C12 -177.8(2)
